data_1574826
loop_
_publ_author_name
'Nguyen, Tri Minh'
'Tawfik, Sherif Abdulkader'
'Tran, Truyen'
'Gupta, Sunil'
'Rana, Santu'
'Venkatesh, Svetha'

_publ_section_title
;
 The search for superionic solid-state electrolytes using a
 physics-informed generative model.
;
_journal_issue 17
_journal_name_full 'Materials horizons'
_journal_page_first 6945
_journal_page_last 6955
_journal_paper_doi 10.1039/d5mh00767d
_journal_volume 12
_journal_year 2025
_chemical_formula_structural Na2LiCl5
_chemical_formula_sum 'Cl10 Li2 Na4'
_space_group_IT_number 1
_space_group_name_Hall 'P 1'
_space_group_name_H-M_alt 'P 1'
_symmetry_Int_Tables_number 1
_symmetry_space_group_name_H-M 'P 1'
_audit_update_record
;
2025-04-08 deposited with the CCDC.	2025-06-06 downloaded from the CCDC.
;
_cell_angle_alpha 90.21897945
_cell_angle_beta 90.61017842
_cell_angle_gamma 89.73634420
_cell_formula_units_Z 2
_cell_length_a 7.44595166
_cell_length_b 6.64557407
_cell_length_c 8.11584563
_cell_volume 401.563
_cod_data_source_file d5mh00767d3.cif
_cod_data_source_block Na2LiCl5
_cod_depositor_comments 'Adding full bibliography for 1574820--1574854.cif.'
_cod_original_cell_volume 401.56344857
_cod_original_formula_sum 'Na4 Li2 Cl10'
_cod_database_code 1574826

loop_
_symmetry_equiv_pos_site_id
_symmetry_equiv_pos_as_xyz
1 'x, y, z'

loop_
_atom_site_type_symbol
_atom_site_label
_atom_site_symmetry_multiplicity
_atom_site_fract_x
_atom_site_fract_y
_atom_site_fract_z
_atom_site_occupancy
Na Na0 1 0.49544796 0.00224603 0.18151371 1
Na Na1 1 0.02583212 0.48207277 0.46110361 1
Na Na2 1 0.56435858 0.03490628 0.69606603 1
Na Na3 1 -0.08789665 0.53197622 0.92555630 1
Li Li4 1 0.35830171 0.57750928 -0.09928750 1
Li Li5 1 0.10080799 0.05054363 0.81771970 1
Cl Cl6 1 0.51520401 0.49077572 0.44722708 1
Cl Cl7 1 0.00262737 -0.02163471 0.16533664 1
Cl Cl8 1 0.15118463 0.72784456 0.71836627 1
Cl Cl9 1 0.87745685 0.23910999 0.69750018 1
Cl Cl10 1 0.69405890 0.76302908 0.44098134 1
Cl Cl11 1 0.33233753 0.20189041 0.44856897 1
Cl Cl12 1 0.17832387 0.67985240 0.16638319 1
Cl Cl13 1 0.82849182 0.25392119 0.18515132 1
Cl Cl14 1 0.34581709 0.22999342 -0.07553633 1
Cl Cl15 1 0.61764621 0.75596372 -0.06234661 1
